data_1502395
loop_
_publ_author_name
'Peng, Jing'
'Huang, Xin'
'Jiang, Lin'
'Cui, Hai-Lei'
'Chen, Ying-Chun'

_publ_section_title
;
 Tertiary amine-catalyzed chemoselective and asymmetric [3 + 2] annulation
 of Morita-Baylis-Hillman carbonates of isatins with propargyl sulfones.
;
_journal_issue 17
_journal_name_full 'Organic letters'
_journal_page_first 4584
_journal_page_last 4587
_journal_paper_doi 10.1021/ol201776h
_journal_volume 13
_journal_year 2011
_chemical_absolute_configuration ad
_chemical_formula_sum 'C27 H27 N O7 S'
_chemical_formula_weight 509.56
_chemical_name_systematic
; 
 ? 
;
_space_group_IT_number 4
_symmetry_cell_setting monoclinic
_symmetry_space_group_name_Hall 'P 2yb'
_symmetry_space_group_name_H-M 'P 1 21 1'
_atom_sites_solution_hydrogens geom
_atom_sites_solution_primary direct
_atom_sites_solution_secondary difmap
_audit_creation_method SHELXL-97
_cell_angle_alpha 90.00
_cell_angle_beta 93.690(4)
_cell_angle_gamma 90.00
_cell_formula_units_Z 2
_cell_length_a 9.040(3)
_cell_length_b 13.448(4)
_cell_length_c 10.514(3)
_cell_measurement_reflns_used 4118
_cell_measurement_temperature 240(2)
_cell_measurement_theta_max 27.500
_cell_measurement_theta_min 3.030
_cell_volume 1275.5(7)
_computing_cell_refinement 'CrystalClear (Rigaku Inc., 2008)'
_computing_data_collection 'CrystalClear (Rigaku Inc., 2008)'
_computing_data_reduction 'CrystalClear (Rigaku Inc., 2008)'
_computing_structure_refinement 'SHELXL-97 (Sheldrick, 1997)'
_computing_structure_solution 'SHELXS-97 (Sheldrick, 1990)'
_diffrn_ambient_temperature 240(2)
_diffrn_detector_area_resol_mean 28.5714
_diffrn_measured_fraction_theta_full 0.988
_diffrn_measured_fraction_theta_max 0.988
_diffrn_measurement_device_type AFC10/Saturn724+
_diffrn_measurement_method 'phi and omega scans'
_diffrn_radiation_monochromator graphite
_diffrn_radiation_source 'Rotating Anode'
_diffrn_radiation_type MoK\a
_diffrn_radiation_wavelength 0.71073
_diffrn_reflns_av_R_equivalents 0.0213
_diffrn_reflns_av_sigmaI/netI 0.0393
_diffrn_reflns_limit_h_max 10
_diffrn_reflns_limit_h_min -11
_diffrn_reflns_limit_k_max 17
_diffrn_reflns_limit_k_min -17
_diffrn_reflns_limit_l_max 13
_diffrn_reflns_limit_l_min -13
_diffrn_reflns_number 9994
_diffrn_reflns_theta_full 27.50
_diffrn_reflns_theta_max 27.50
_diffrn_reflns_theta_min 3.26
_diffrn_standards_decay_% 0
_diffrn_standards_interval_count 0
_diffrn_standards_interval_time 0
_diffrn_standards_number 0
_exptl_absorpt_coefficient_mu 0.173
_exptl_absorpt_correction_T_max 0.9245
_exptl_absorpt_correction_T_min 0.9152
_exptl_absorpt_correction_type multi-scan
_exptl_crystal_colour Colorless
_exptl_crystal_density_diffrn 1.327
_exptl_crystal_density_method 'not measured'
_exptl_crystal_description Block
_exptl_crystal_F_000 536
_exptl_crystal_size_max 0.52
_exptl_crystal_size_mid 0.50
_exptl_crystal_size_min 0.46
_refine_diff_density_max 0.246
_refine_diff_density_min -0.166
_refine_diff_density_rms 0.032
_refine_ls_abs_structure_details 'Flack H D (1983), Acta Cryst. A39, 876-881'
_refine_ls_abs_structure_Flack -0.01(5)
_refine_ls_extinction_method none
_refine_ls_goodness_of_fit_ref 1.002
_refine_ls_hydrogen_treatment constr
_refine_ls_matrix_type full
_refine_ls_number_parameters 330
_refine_ls_number_reflns 5372
_refine_ls_number_restraints 1
_refine_ls_restrained_S_all 1.001
_refine_ls_R_factor_all 0.0437
_refine_ls_R_factor_gt 0.0361
_refine_ls_shift/su_max 0.001
_refine_ls_shift/su_mean 0.000
_refine_ls_structure_factor_coef Fsqd
_refine_ls_weighting_details 'calc w=1/[\s^2^(Fo^2^)+(0.0290P)^2^+0.0960P] where P=(Fo^2^+2Fc^2^)/3'
_refine_ls_weighting_scheme calc
_refine_ls_wR_factor_gt 0.0700
_refine_ls_wR_factor_ref 0.0726
_reflns_number_gt 4602
_reflns_number_total 5372
_reflns_threshold_expression >2sigma(I)
_cod_data_source_file ol201776h_si_004.cif
_cod_data_source_block 10a
_cod_depositor_comments
;
The following automatic conversions were performed:

'_symmetry_cell_setting' value 'Monoclinic' changed to 'monoclinic'
according to /home/saulius/struct/CIF-dictionaries/cif_core.dic
dictionary named 'cif_core.dic' version 2.4.1 from 2010-06-29.

Automatic conversion script
Id: cif_fix_values 1715 2011-07-08 13:25:40Z adriana 

The following automatic conversions were performed:

'_exptl_absorpt_correction_type' value 'Multi-scans' was replaced
with the value 'multi-scan' as specified in the replacement file
'src/cod-tools/trunk/data/replacement-values/replacement_values.lst'.

Automatic conversion script
Id: cif_fix_values 5376 2017-05-30 11:51:03Z andrius 
;
_cod_original_cell_volume 1275.6(6)
_cod_original_sg_symbol_H-M P2(1)
_cod_database_code 1502395

loop_
_symmetry_equiv_pos_as_xyz
'x, y, z'
'-x, y+1/2, -z'

loop_
_atom_site_label
_atom_site_type_symbol
_atom_site_fract_x
_atom_site_fract_y
_atom_site_fract_z
_atom_site_U_iso_or_equiv
_atom_site_adp_type
_atom_site_occupancy
_atom_site_symmetry_multiplicity
_atom_site_calc_flag
_atom_site_refinement_flags
S1 S 0.12971(5) 0.27528(3) 0.85081(4) 0.03626(12) Uani 1 1 d .
O1 O 0.45688(15) 0.31767(12) 0.41433(13) 0.0502(4) Uani 1 1 d .
O2 O 0.72495(16) 0.34420(11) 0.33738(15) 0.0516(4) Uani 1 1 d .
O3 O 0.84469(19) 0.48026(15) 0.41763(18) 0.0760(6) Uani 1 1 d .
O4 O 0.14387(15) 0.58204(11) 0.51823(13) 0.0458(4) Uani 1 1 d .
O5 O 0.36434(15) 0.55612(11) 0.43922(14) 0.0495(4) Uani 1 1 d .
O6 O -0.02704(14) 0.28186(13) 0.82063(12) 0.0512(4) Uani 1 1 d .
O7 O 0.18984(19) 0.18342(10) 0.89979(15) 0.0550(4) Uani 1 1 d .
N1 N 0.64658(16) 0.41569(12) 0.51217(15) 0.0352(4) Uani 1 1 d .
C1 C 0.6597(2) 0.47480(14) 0.62517(18) 0.0336(4) Uani 1 1 d .
C2 C 0.7740(2) 0.53722(16) 0.6690(2) 0.0465(5) Uani 1 1 d .
H2 H 0.8576 0.5477 0.6220 0.056 Uiso 1 1 calc R
C3 C 0.7591(3) 0.58365(17) 0.7860(2) 0.0534(6) Uani 1 1 d .
H3 H 0.8356 0.6254 0.8192 0.064 Uiso 1 1 calc R
C4 C 0.6361(3) 0.57021(16) 0.8545(2) 0.0497(6) Uani 1 1 d .
H4 H 0.6299 0.6022 0.9335 0.060 Uiso 1 1 calc R
C5 C 0.5218(2) 0.51002(15) 0.80767(18) 0.0403(5) Uani 1 1 d .
H5 H 0.4364 0.5019 0.8531 0.048 Uiso 1 1 calc R
C6 C 0.53493(19) 0.46179(13) 0.69266(17) 0.0311(4) Uani 1 1 d .
C7 C 0.42689(19) 0.39342(13) 0.62214(16) 0.0290(4) Uani 1 1 d .
C8 C 0.5064(2) 0.36802(14) 0.50098(18) 0.0340(4) Uani 1 1 d .
C9 C 0.27914(19) 0.44451(14) 0.59108(16) 0.0302(4) Uani 1 1 d .
C10 C 0.16868(19) 0.39901(14) 0.64504(16) 0.0325(4) Uani 1 1 d .
H10 H 0.0704 0.4223 0.6407 0.039 Uiso 1 1 calc R
C11 C 0.2185(2) 0.30759(14) 0.71258(16) 0.0325(4) Uani 1 1 d .
C12 C 0.38583(19) 0.29848(13) 0.69516(17) 0.0325(4) Uani 1 1 d .
C13 C 0.2795(2) 0.22787(16) 0.6269(2) 0.0444(5) Uani 1 1 d .
H13A H 0.2785 0.1589 0.6569 0.053 Uiso 1 1 calc R
H13B H 0.2616 0.2359 0.5346 0.053 Uiso 1 1 calc R
C14 C 0.4984(2) 0.25707(16) 0.7922(2) 0.0480(5) Uani 1 1 d .
H14A H 0.4577 0.1990 0.8320 0.058 Uiso 1 1 calc R
H14B H 0.5232 0.3071 0.8565 0.058 Uiso 1 1 calc R
H14C H 0.5870 0.2384 0.7506 0.058 Uiso 1 1 calc R
C15 C 0.7496(2) 0.41781(16) 0.4179(2) 0.0436(5) Uani 1 1 d .
C16 C 0.8081(3) 0.33603(19) 0.2209(2) 0.0571(6) Uani 1 1 d .
C17 C 0.7796(3) 0.4259(2) 0.1396(3) 0.0834(9) Uani 1 1 d .
H17A H 0.6738 0.4382 0.1295 0.100 Uiso 1 1 calc R
H17B H 0.8179 0.4150 0.0567 0.100 Uiso 1 1 calc R
H17C H 0.8287 0.4830 0.1800 0.100 Uiso 1 1 calc R
C18 C 0.9695(3) 0.3197(3) 0.2555(3) 0.0929(11) Uani 1 1 d .
H18A H 1.0111 0.3787 0.2970 0.111 Uiso 1 1 calc R
H18B H 1.0205 0.3064 0.1789 0.111 Uiso 1 1 calc R
H18C H 0.9814 0.2635 0.3130 0.111 Uiso 1 1 calc R
C19 C 0.7368(4) 0.2449(3) 0.1580(3) 0.1121(14) Uani 1 1 d .
H19A H 0.7566 0.1873 0.2119 0.135 Uiso 1 1 calc R
H19B H 0.7775 0.2341 0.0760 0.135 Uiso 1 1 calc R
H19C H 0.6306 0.2550 0.1458 0.135 Uiso 1 1 calc R
C20 C 0.26970(19) 0.53217(15) 0.50820(16) 0.0327(4) Uani 1 1 d .
C21 C 0.1165(3) 0.66362(18) 0.4309(2) 0.0605(7) Uani 1 1 d .
H21A H 0.2019 0.7075 0.4346 0.073 Uiso 1 1 calc R
H21B H 0.0299 0.7003 0.4542 0.073 Uiso 1 1 calc R
H21C H 0.0994 0.6380 0.3449 0.073 Uiso 1 1 calc R
C22 C 0.1803(2) 0.37075(14) 0.95974(17) 0.0326(4) Uani 1 1 d .
C23 C 0.2923(2) 0.35575(17) 1.05212(18) 0.0439(5) Uani 1 1 d .
H23 H 0.3433 0.2948 1.0571 0.053 Uiso 1 1 calc R
C24 C 0.3297(3) 0.4313(2) 1.1381(2) 0.0608(7) Uani 1 1 d .
H24 H 0.4054 0.4217 1.2024 0.073 Uiso 1 1 calc R
C25 C 0.2553(3) 0.5204(2) 1.1284(2) 0.0651(8) Uani 1 1 d .
H25 H 0.2818 0.5721 1.1855 0.078 Uiso 1 1 calc R
C26 C 0.1426(3) 0.53450(18) 1.0362(2) 0.0616(7) Uani 1 1 d .
H26 H 0.0919 0.5955 1.0311 0.074 Uiso 1 1 calc R
C27 C 0.1037(2) 0.45962(15) 0.95104(19) 0.0431(5) Uani 1 1 d .
H27 H 0.0263 0.4689 0.8881 0.052 Uiso 1 1 calc R

loop_
_atom_site_aniso_label
_atom_site_aniso_U_11
_atom_site_aniso_U_22
_atom_site_aniso_U_33
_atom_site_aniso_U_23
_atom_site_aniso_U_13
_atom_site_aniso_U_12
S1 0.0446(3) 0.0329(2) 0.0322(2) -0.0008(2) 0.00931(19) -0.0097(2)
O1 0.0480(8) 0.0660(10) 0.0377(7) -0.0185(7) 0.0121(6) -0.0121(7)
O2 0.0581(10) 0.0422(9) 0.0587(9) -0.0059(7) 0.0361(8) -0.0047(7)
O3 0.0622(11) 0.0852(13) 0.0845(13) -0.0169(11) 0.0351(10) -0.0321(10)
O4 0.0388(8) 0.0547(9) 0.0441(8) 0.0160(7) 0.0034(6) 0.0113(7)
O5 0.0462(9) 0.0584(10) 0.0451(8) 0.0163(7) 0.0128(7) 0.0051(7)
O6 0.0391(8) 0.0704(10) 0.0448(8) -0.0087(8) 0.0082(6) -0.0214(8)
O7 0.0851(11) 0.0313(8) 0.0500(9) 0.0072(7) 0.0156(8) -0.0032(8)
N1 0.0297(8) 0.0374(9) 0.0393(9) -0.0026(7) 0.0090(7) 0.0011(7)
C1 0.0296(10) 0.0315(10) 0.0393(10) 0.0002(8) -0.0005(8) 0.0040(8)
C2 0.0333(11) 0.0441(12) 0.0615(14) 0.0033(11) -0.0020(10) -0.0038(9)
C3 0.0504(14) 0.0444(13) 0.0630(15) -0.0065(12) -0.0152(12) -0.0082(10)
C4 0.0634(16) 0.0410(12) 0.0437(12) -0.0084(10) -0.0050(11) -0.0040(11)
C5 0.0463(12) 0.0382(11) 0.0361(11) -0.0018(9) 0.0011(9) 0.0021(9)
C6 0.0300(10) 0.0304(9) 0.0322(9) 0.0017(8) -0.0031(7) 0.0039(8)
C7 0.0274(9) 0.0326(10) 0.0271(8) -0.0033(7) 0.0030(7) -0.0001(7)
C8 0.0311(10) 0.0387(11) 0.0328(9) 0.0014(9) 0.0070(8) -0.0005(8)
C9 0.0289(10) 0.0388(10) 0.0227(8) -0.0023(7) 0.0003(7) -0.0005(8)
C10 0.0273(10) 0.0445(11) 0.0256(9) -0.0013(8) 0.0011(7) -0.0002(8)
C11 0.0332(10) 0.0381(11) 0.0268(9) -0.0025(8) 0.0055(7) -0.0043(8)
C12 0.0356(10) 0.0299(10) 0.0326(9) -0.0013(8) 0.0078(8) 0.0028(7)
C13 0.0586(14) 0.0359(10) 0.0403(12) -0.0109(9) 0.0160(10) -0.0106(10)
C14 0.0423(12) 0.0483(14) 0.0543(13) 0.0146(11) 0.0092(10) 0.0145(10)
C15 0.0351(11) 0.0437(12) 0.0536(13) 0.0046(11) 0.0157(9) 0.0030(9)
C16 0.0611(15) 0.0576(15) 0.0573(14) 0.0026(12) 0.0395(12) 0.0069(12)
C17 0.081(2) 0.096(2) 0.0775(19) 0.0288(18) 0.0359(16) 0.0237(17)
C18 0.081(2) 0.120(3) 0.0833(19) 0.0341(19) 0.0497(16) 0.0476(19)
C19 0.143(3) 0.101(3) 0.101(3) -0.043(2) 0.077(2) -0.019(2)
C20 0.0316(10) 0.0407(11) 0.0255(9) 0.0011(8) -0.0009(7) 0.0010(8)
C21 0.0657(16) 0.0596(15) 0.0567(15) 0.0222(13) 0.0076(12) 0.0215(13)
C22 0.0366(11) 0.0351(10) 0.0268(9) -0.0016(8) 0.0078(7) -0.0071(8)
C23 0.0430(12) 0.0548(13) 0.0343(10) 0.0001(10) 0.0064(9) -0.0037(10)
C24 0.0551(15) 0.092(2) 0.0353(12) -0.0102(13) 0.0029(10) -0.0202(14)
C25 0.0845(19) 0.0667(18) 0.0468(14) -0.0247(13) 0.0251(13) -0.0356(15)
C26 0.0888(19) 0.0398(13) 0.0597(15) -0.0085(12) 0.0321(14) -0.0035(13)
C27 0.0517(13) 0.0408(11) 0.0378(11) -0.0002(9) 0.0113(9) 0.0011(10)

loop_
_atom_type_symbol
_atom_type_description
_atom_type_scat_dispersion_real
_atom_type_scat_dispersion_imag
_atom_type_scat_source
C C 0.0033 0.0016 'International Tables Vol C Tables 4.2.6.8 and 6.1.1.4'
H H 0.0000 0.0000 'International Tables Vol C Tables 4.2.6.8 and 6.1.1.4'
N N 0.0061 0.0033 'International Tables Vol C Tables 4.2.6.8 and 6.1.1.4'
O O 0.0106 0.0060 'International Tables Vol C Tables 4.2.6.8 and 6.1.1.4'
S S 0.1246 0.1234 'International Tables Vol C Tables 4.2.6.8 and 6.1.1.4'

loop_
_geom_angle_atom_site_label_1
_geom_angle_atom_site_label_2
_geom_angle_atom_site_label_3
_geom_angle
O7 S1 O6 118.64(10)
O7 S1 C11 109.12(9)
O6 S1 C11 107.37(9)
O7 S1 C22 108.56(10)
O6 S1 C22 108.08(9)
C11 S1 C22 104.13(9)
C15 O2 C16 121.03(17)
C20 O4 C21 116.44(16)
C15 N1 C8 125.50(17)
C15 N1 C1 123.58(17)
C8 N1 C1 110.26(14)
C6 C1 C2 121.40(18)
C6 C1 N1 109.29(15)
C2 C1 N1 129.31(18)
C1 C2 C3 116.9(2)
C1 C2 H2 121.5
C3 C2 H2 121.5
C4 C3 C2 122.0(2)
C4 C3 H3 119.0
C2 C3 H3 119.0
C3 C4 C5 120.2(2)
C3 C4 H4 119.9
C5 C4 H4 119.9
C4 C5 C6 118.88(19)
C4 C5 H5 120.6
C6 C5 H5 120.6
C1 C6 C5 120.55(17)
C1 C6 C7 110.50(16)
C5 C6 C7 128.94(17)
C6 C7 C9 111.35(15)
C6 C7 C8 102.77(14)
C9 C7 C8 111.90(15)
C6 C7 C12 115.42(15)
C9 C7 C12 104.14(14)
C8 C7 C12 111.52(14)
O1 C8 N1 127.31(17)
O1 C8 C7 125.65(17)
N1 C8 C7 107.03(15)
C10 C9 C20 127.42(17)
C10 C9 C7 111.99(16)
C20 C9 C7 120.57(15)
C9 C10 C11 112.01(16)
C9 C10 H10 124.0
C11 C10 H10 124.0
C10 C11 C13 114.32(16)
C10 C11 C12 106.29(14)
C13 C11 C12 58.58(12)
C10 C11 S1 117.53(13)
C13 C11 S1 121.04(14)
C12 C11 S1 125.61(13)
C14 C12 C13 118.40(17)
C14 C12 C11 125.22(16)
C13 C12 C11 60.23(12)
C14 C12 C7 118.02(15)
C13 C12 C7 116.84(16)
C11 C12 C7 105.20(14)
C12 C13 C11 61.19(13)
C12 C13 H13A 117.6
C11 C13 H13A 117.6
C12 C13 H13B 117.6
C11 C13 H13B 117.6
H13A C13 H13B 114.8
C12 C14 H14A 109.5
C12 C14 H14B 109.5
H14A C14 H14B 109.5
C12 C14 H14C 109.5
H14A C14 H14C 109.5
H14B C14 H14C 109.5
O3 C15 O2 128.08(19)
O3 C15 N1 121.6(2)
O2 C15 N1 110.35(17)
O2 C16 C17 109.57(18)
O2 C16 C18 110.4(2)
C17 C16 C18 112.8(2)
O2 C16 C19 101.32(18)
C17 C16 C19 110.6(3)
C18 C16 C19 111.6(3)
C16 C17 H17A 109.5
C16 C17 H17B 109.5
H17A C17 H17B 109.5
C16 C17 H17C 109.5
H17A C17 H17C 109.5
H17B C17 H17C 109.5
C16 C18 H18A 109.5
C16 C18 H18B 109.5
H18A C18 H18B 109.5
C16 C18 H18C 109.5
H18A C18 H18C 109.5
H18B C18 H18C 109.5
C16 C19 H19A 109.5
C16 C19 H19B 109.5
H19A C19 H19B 109.5
C16 C19 H19C 109.5
H19A C19 H19C 109.5
H19B C19 H19C 109.5
O5 C20 O4 123.97(18)
O5 C20 C9 123.96(17)
O4 C20 C9 112.07(15)
O4 C21 H21A 109.5
O4 C21 H21B 109.5
H21A C21 H21B 109.5
O4 C21 H21C 109.5
H21A C21 H21C 109.5
H21B C21 H21C 109.5
C23 C22 C27 121.21(18)
C23 C22 S1 120.13(15)
C27 C22 S1 118.65(15)
C22 C23 C24 119.4(2)
C22 C23 H23 120.3
C24 C23 H23 120.3
C25 C24 C23 119.5(2)
C25 C24 H24 120.2
C23 C24 H24 120.2
C26 C25 C24 120.7(2)
C26 C25 H25 119.7
C24 C25 H25 119.7
C25 C26 C27 120.3(2)
C25 C26 H26 119.9
C27 C26 H26 119.9
C26 C27 C22 118.9(2)
C26 C27 H27 120.6
C22 C27 H27 120.6

loop_
_geom_bond_atom_site_label_1
_geom_bond_atom_site_label_2
_geom_bond_distance
S1 O7 1.4321(15)
S1 O6 1.4348(15)
S1 C11 1.7592(18)
S1 C22 1.7613(19)
O1 C8 1.198(2)
O2 C15 1.312(3)
O2 C16 1.482(2)
O3 C15 1.202(2)
O4 C20 1.330(2)
O4 C21 1.442(2)
O5 C20 1.201(2)
N1 C15 1.403(2)
N1 C8 1.419(2)
N1 C1 1.428(2)
C1 C6 1.381(3)
C1 C2 1.387(3)
C2 C3 1.394(3)
C2 H2 0.9400
C3 C4 1.375(3)
C3 H3 0.9400
C4 C5 1.378(3)
C4 H4 0.9400
C5 C6 1.384(3)
C5 H5 0.9400
C6 C7 1.502(2)
C7 C9 1.519(2)
C7 C8 1.541(2)
C7 C12 1.547(2)
C9 C10 1.329(2)
C9 C20 1.465(3)
C10 C11 1.476(3)
C10 H10 0.9400
C11 C13 1.526(3)
C11 C12 1.541(3)
C12 C14 1.500(3)
C12 C13 1.501(3)
C13 H13A 0.9800
C13 H13B 0.9800
C14 H14A 0.9700
C14 H14B 0.9700
C14 H14C 0.9700
C16 C17 1.493(4)
C16 C18 1.497(4)
C16 C19 1.516(4)
C17 H17A 0.9700
C17 H17B 0.9700
C17 H17C 0.9700
C18 H18A 0.9700
C18 H18B 0.9700
C18 H18C 0.9700
C19 H19A 0.9700
C19 H19B 0.9700
C19 H19C 0.9700
C21 H21A 0.9700
C21 H21B 0.9700
C21 H21C 0.9700
C22 C23 1.372(3)
C22 C27 1.381(3)
C23 C24 1.387(3)
C23 H23 0.9400
C24 C25 1.374(4)
C24 H24 0.9400
C25 C26 1.374(4)
C25 H25 0.9400
C26 C27 1.378(3)
C26 H26 0.9400
C27 H27 0.9400

loop_
_geom_torsion_atom_site_label_1
_geom_torsion_atom_site_label_2
_geom_torsion_atom_site_label_3
_geom_torsion_atom_site_label_4
_geom_torsion
C15 N1 C1 C6 175.02(17)
C8 N1 C1 C6 3.9(2)
C15 N1 C1 C2 -5.2(3)
C8 N1 C1 C2 -176.29(19)
C6 C1 C2 C3 1.9(3)
N1 C1 C2 C3 -177.85(18)
C1 C2 C3 C4 -1.2(3)
C2 C3 C4 C5 -0.6(4)
C3 C4 C5 C6 1.6(3)
C2 C1 C6 C5 -1.0(3)
N1 C1 C6 C5 178.87(16)
C2 C1 C6 C7 178.11(18)
N1 C1 C6 C7 -2.1(2)
C4 C5 C6 C1 -0.8(3)
C4 C5 C6 C7 -179.72(19)
C1 C6 C7 C9 -120.31(17)
C5 C6 C7 C9 58.7(2)
C1 C6 C7 C8 -0.36(19)
C5 C6 C7 C8 178.61(18)
C1 C6 C7 C12 121.25(16)
C5 C6 C7 C12 -59.8(2)
C15 N1 C8 O1 4.7(3)
C1 N1 C8 O1 175.6(2)
C15 N1 C8 C7 -174.94(17)
C1 N1 C8 C7 -4.04(19)
C6 C7 C8 O1 -177.0(2)
C9 C7 C8 O1 -57.5(3)
C12 C7 C8 O1 58.7(3)
C6 C7 C8 N1 2.65(18)
C9 C7 C8 N1 122.21(16)
C12 C7 C8 N1 -121.59(16)
C6 C7 C9 C10 -118.90(17)
C8 C7 C9 C10 126.72(17)
C12 C7 C9 C10 6.12(19)
C6 C7 C9 C20 62.3(2)
C8 C7 C9 C20 -52.1(2)
C12 C7 C9 C20 -172.70(15)
C20 C9 C10 C11 174.72(16)
C7 C9 C10 C11 -4.0(2)
C9 C10 C11 C13 -62.3(2)
C9 C10 C11 C12 0.1(2)
C9 C10 C11 S1 146.84(14)
O7 S1 C11 C10 178.17(13)
O6 S1 C11 C10 48.38(16)
C22 S1 C11 C10 -66.07(16)
O7 S1 C11 C13 29.33(19)
O6 S1 C11 C13 -100.45(17)
C22 S1 C11 C13 145.09(16)
O7 S1 C11 C12 -42.16(18)
O6 S1 C11 C12 -171.95(15)
C22 S1 C11 C12 73.59(17)
C10 C11 C12 C14 145.60(18)
C13 C11 C12 C14 -105.5(2)
S1 C11 C12 C14 2.3(3)
C10 C11 C12 C13 -108.92(17)
S1 C11 C12 C13 107.80(18)
C10 C11 C12 C7 3.64(18)
C13 C11 C12 C7 112.56(17)
S1 C11 C12 C7 -139.64(14)
C6 C7 C12 C14 -28.5(2)
C9 C7 C12 C14 -150.85(16)
C8 C7 C12 C14 88.3(2)
C6 C7 C12 C13 -179.29(16)
C9 C7 C12 C13 58.33(19)
C8 C7 C12 C13 -62.5(2)
C6 C7 C12 C11 116.76(16)
C9 C7 C12 C11 -5.62(17)
C8 C7 C12 C11 -126.47(15)
C14 C12 C13 C11 116.49(18)
C7 C12 C13 C11 -92.81(16)
C10 C11 C13 C12 94.85(17)
S1 C11 C13 C12 -115.38(16)
C16 O2 C15 O3 -7.1(4)
C16 O2 C15 N1 173.33(17)
C8 N1 C15 O3 158.9(2)
C1 N1 C15 O3 -10.9(3)
C8 N1 C15 O2 -21.6(3)
C1 N1 C15 O2 168.68(17)
C15 O2 C16 C17 -60.4(3)
C15 O2 C16 C18 64.3(3)
C15 O2 C16 C19 -177.3(2)
C21 O4 C20 O5 6.2(3)
C21 O4 C20 C9 -173.68(17)
C10 C9 C20 O5 -161.9(2)
C7 C9 C20 O5 16.7(3)
C10 C9 C20 O4 18.0(3)
C7 C9 C20 O4 -163.34(15)
O7 S1 C22 C23 16.29(17)
O6 S1 C22 C23 146.19(15)
C11 S1 C22 C23 -99.86(16)
O7 S1 C22 C27 -162.77(15)
O6 S1 C22 C27 -32.87(17)
C11 S1 C22 C27 81.08(16)
C27 C22 C23 C24 -0.2(3)
S1 C22 C23 C24 -179.28(16)
C22 C23 C24 C25 -0.8(3)
C23 C24 C25 C26 1.3(4)
C24 C25 C26 C27 -0.7(4)
C25 C26 C27 C22 -0.4(3)
C23 C22 C27 C26 0.8(3)
S1 C22 C27 C26 179.88(16)
